data_7010442
loop_
_publ_author_name
'Slawin, Alexandra M. Z.'
'Woollins, J. Derek'
'Zhang, Qingzhi'

_publ_section_title
;
 Novel chiral phosphine ligands and complexes from amino acid esters
;
_journal_issue 5
_journal_name_full 'Journal of the Chemical Society, Dalton Transactions'
_journal_page_first 621
_journal_paper_doi 10.1039/b009074n
_journal_year 2001
_chemical_compound_source -
_chemical_formula_analytical 'C28 H27 Cl2 N O2 P2 Pt'
_chemical_formula_moiety 'C28 H27 Cl2 N O2 P2 Pt'
_chemical_formula_structural 'C28 H27 Cl2 N O2 P2 Pt'
_chemical_formula_sum 'C28 H27 Cl2 N O2 P2 Pt'
_chemical_formula_weight 737.44
_chemical_melting_point ?
_space_group_IT_number 19
_symmetry_cell_setting orthorhombic
_symmetry_space_group_name_Hall 'P 2ac 2ab'
_symmetry_space_group_name_H-M 'P 21 21 21'
_atom_sites_solution_hydrogens geom
_atom_sites_solution_primary direct
_atom_sites_solution_secondary difmap
_audit_creation_method SHELXL
_cell_angle_alpha 90.00
_cell_angle_beta 90.00
_cell_angle_gamma 90.00
_cell_formula_units_Z 4
_cell_length_a 9.6790(2)
_cell_length_b 15.4917(3)
_cell_length_c 18.500
_cell_measurement_reflns_used 133
_cell_measurement_temperature 293(2)
_cell_measurement_theta_max 168
_cell_measurement_theta_min 12
_cell_volume 2773.97(8)
_computing_cell_refinement SMART/SAINT
_computing_data_collection SMART
_computing_data_reduction SAINT
_computing_molecular_graphics SHELXTL
_computing_publication_material SHELXTL
_computing_structure_refinement 'SHELXL-93 (Sheldrick, 1993)'
_computing_structure_solution 'SHELXS-86 (Sheldrick, 1990)'
_diffrn_ambient_temperature 293(2)
_diffrn_measurement_device SMART
_diffrn_measurement_method CCD
_diffrn_radiation_monochromator graphite
_diffrn_radiation_source 'fine-focus sealed tube'
_diffrn_radiation_type MoK\a
_diffrn_radiation_wavelength 0.71073
_diffrn_reflns_av_R_equivalents 0.0846
_diffrn_reflns_av_sigmaI/netI 0.0949
_diffrn_reflns_limit_h_max 10
_diffrn_reflns_limit_h_min -10
_diffrn_reflns_limit_k_max 17
_diffrn_reflns_limit_k_min -12
_diffrn_reflns_limit_l_max 19
_diffrn_reflns_limit_l_min -20
_diffrn_reflns_number 12326
_diffrn_reflns_theta_max 23.25
_diffrn_reflns_theta_min 1.71
_diffrn_standards_decay_% -
_diffrn_standards_interval_count -
_diffrn_standards_interval_time -
_diffrn_standards_number -
_exptl_absorpt_coefficient_mu 5.393
_exptl_absorpt_correction_T_max 1.000000
_exptl_absorpt_correction_T_min 0.700680
_exptl_absorpt_correction_type SADABS
_exptl_crystal_colour colourless
_exptl_crystal_density_diffrn 1.766
_exptl_crystal_density_meas ?
_exptl_crystal_density_method -
_exptl_crystal_description needle
_exptl_crystal_F_000 1440
_exptl_crystal_size_max .2
_exptl_crystal_size_mid .1
_exptl_crystal_size_min .1
_refine_diff_density_max 0.619
_refine_diff_density_min -0.448
_refine_diff_density_rms 0.078
_refine_ls_abs_structure_details 'Flack H D (1983), Acta Cryst. A39, 876-881'
_refine_ls_abs_structure_Flack -0.024(7)
_refine_ls_extinction_coef 0.00006(9)
_refine_ls_extinction_expression Fc^*^=kFc[1+0.001xFc^2^\l^3^/sin(2\q)]^-1/4^
_refine_ls_extinction_method SHELXL
_refine_ls_goodness_of_fit_all 0.433
_refine_ls_goodness_of_fit_obs 0.438
_refine_ls_hydrogen_treatment riding
_refine_ls_matrix_type full
_refine_ls_number_parameters 326
_refine_ls_number_reflns 3939
_refine_ls_number_restraints 0
_refine_ls_restrained_S_all 0.461
_refine_ls_restrained_S_obs 0.438
_refine_ls_R_factor_all 0.0345
_refine_ls_R_factor_obs 0.0248
_refine_ls_shift/esd_max 0.003
_refine_ls_shift/esd_mean 0.001
_refine_ls_structure_factor_coef Fsqd
_refine_ls_weighting_details 'w=1/[\s^2^(Fo^2^)+(0.0768P)^2^+0.0000P] where P=(Fo^2^+2Fc^2^)/3'
_refine_ls_weighting_scheme calc
_refine_ls_wR_factor_all 0.0591
_refine_ls_wR_factor_obs 0.0511
_reflns_number_observed 3322
_reflns_number_total 3989
_reflns_observed_criterion >2sigma(I)
_cod_data_source_file b009074n.txt
_cod_data_source_block 9
_cod_depositor_comments
;
The following automatic conversions were performed:
'_symmetry_cell_setting' value 'Orthorhombic' changed to 'orthorhombic'
according to '/home/adriana/struct/CIF-dictionaries/cif_core.dic'
dictionary named 'cif_core.dic' version 2.4.1 from 2010-06-29.

Automatic conversion script
Id: cif_fix_enum 1555 2011-01-17 13:19:09Z saulius 

The following automatic conversions were performed:

'_chemical_melting_point' value '-' was changed to '?' - the value is
undefined or not given.

Automatic conversion script
Id: cif_fix_values 1569 2011-02-09 13:29:24Z adriana 

The following automatic conversions were performed:

'_exptl_crystal_density_meas' value '-' was changed to '?' - the
value is perceived as not measured.

Automatic conversion script
Id: cif_fix_values 3008 2015-01-20 13:52:24Z robertas 

The following automatic conversions were performed:

'_refine_ls_weighting_scheme' value 'calc
w=1/[\s^2^(Fo^2^)+(0.0768P)^2^+0.0000P] where P=(Fo^2^+2Fc^2^)/3' was
changed to 'calc'. New tag '_refine_ls_weighting_details' was
created. The value of the new tag was set to
'w=1/[\s^2^(Fo^2^)+(0.0768P)^2^+0.0000P] where P=(Fo^2^+2Fc^2^)/3'.

Automatic conversion script
Id: cif_fix_values 3143 2015-03-26 13:38:13Z robertas 
;
_cod_original_cell_volume 2773.92(8)
_cod_original_sg_symbol_H-M P2(1)2(1)2(1)
_cod_database_code 7010442

loop_
_symmetry_equiv_pos_as_xyz
'x, y, z'
'-x+1/2, -y, z+1/2'
'-x, y+1/2, -z+1/2'
'x+1/2, -y+1/2, -z'

loop_
_atom_site_aniso_label
_atom_site_aniso_U_11
_atom_site_aniso_U_22
_atom_site_aniso_U_33
_atom_site_aniso_U_23
_atom_site_aniso_U_13
_atom_site_aniso_U_12
Pt1 0.02685(14) 0.02456(12) 0.03212(13) -0.00089(11) 0.00044(13) 0.00118(11)
Cl1 0.0301(9) 0.0494(9) 0.0651(13) -0.0009(9) 0.0089(10) 0.0050(8)
Cl2 0.0555(13) 0.0417(10) 0.0655(14) -0.0216(9) -0.0120(11) 0.0018(9)
P1 0.0248(11) 0.0278(8) 0.0341(9) -0.0021(7) -0.0011(8) 0.0003(7)
N1 0.030(3) 0.028(3) 0.033(3) -0.007(2) -0.002(3) 0.002(2)
P2 0.0285(10) 0.0260(8) 0.0354(10) 0.0009(6) 0.0002(8) -0.0021(8)
C1 0.038(4) 0.038(3) 0.042(4) -0.006(3) -0.004(4) 0.004(4)
C2 0.038(4) 0.044(4) 0.050(5) -0.004(4) 0.002(4) 0.014(4)
O2 0.052(4) 0.139(5) 0.050(4) 0.029(3) 0.010(3) 0.035(4)
O3 0.044(4) 0.066(3) 0.066(4) 0.006(3) 0.014(3) 0.025(3)
C3 0.052(5) 0.089(6) 0.053(5) 0.005(5) 0.022(4) 0.006(5)
C4 0.078(6) 0.032(4) 0.063(6) -0.006(3) 0.012(5) 0.005(4)
C5 0.015(4) 0.052(4) 0.035(4) -0.003(3) 0.003(3) -0.003(3)
C6 0.039(4) 0.058(5) 0.047(5) -0.001(4) -0.008(4) -0.009(4)
C7 0.049(5) 0.097(8) 0.046(5) -0.021(5) -0.003(4) -0.007(5)
C8 0.070(6) 0.107(8) 0.034(5) 0.006(6) -0.009(5) -0.004(5)
C9 0.051(5) 0.086(6) 0.058(6) 0.039(6) 0.001(4) 0.010(5)
C10 0.040(4) 0.049(5) 0.049(5) 0.012(4) -0.002(4) 0.001(4)
C11 0.032(4) 0.018(3) 0.042(4) -0.006(3) 0.000(3) 0.003(3)
C12 0.028(4) 0.049(4) 0.053(5) 0.006(3) 0.001(4) -0.001(3)
C13 0.052(6) 0.057(5) 0.050(5) 0.020(4) -0.005(5) -0.010(4)
C14 0.050(6) 0.038(4) 0.083(6) 0.008(4) 0.024(5) -0.008(4)
C15 0.032(5) 0.044(5) 0.099(8) 0.000(4) 0.013(5) -0.013(4)
C16 0.030(4) 0.054(4) 0.049(4) 0.007(3) 0.001(4) 0.001(4)
C17 0.029(4) 0.034(3) 0.038(4) 0.001(3) 0.000(3) -0.006(3)
C18 0.030(5) 0.038(4) 0.060(5) 0.006(3) 0.001(4) -0.003(3)
C19 0.071(7) 0.054(5) 0.062(6) 0.023(4) 0.001(5) -0.024(5)
C20 0.061(7) 0.079(6) 0.049(5) 0.005(4) 0.007(5) -0.036(5)
C21 0.039(5) 0.091(6) 0.065(6) 0.009(5) 0.009(5) -0.014(5)
C22 0.035(4) 0.055(5) 0.052(5) 0.007(3) 0.001(4) 0.006(3)
C23 0.031(4) 0.035(4) 0.035(4) -0.002(3) -0.003(3) 0.002(3)
C24 0.045(5) 0.038(4) 0.047(5) 0.004(3) -0.010(4) -0.009(4)
C25 0.042(5) 0.064(5) 0.042(5) 0.003(4) -0.010(4) -0.014(4)
C26 0.042(4) 0.061(5) 0.044(4) 0.008(3) -0.018(4) 0.014(5)
C27 0.045(5) 0.042(4) 0.042(5) 0.008(3) -0.005(4) -0.001(4)
C28 0.034(4) 0.035(3) 0.042(4) 0.002(3) -0.005(3) -0.005(4)

loop_
_atom_site_label
_atom_site_type_symbol
_atom_site_fract_x
_atom_site_fract_y
_atom_site_fract_z
_atom_site_U_iso_or_equiv
_atom_site_thermal_displace_type
_atom_site_occupancy
_atom_site_calc_flag
_atom_site_refinement_flags
_atom_site_disorder_group
Pt1 Pt -1.61012(2) 1.087557(13) 0.657393(13) 0.02785(9) Uani 1 d . .
Cl1 Cl -1.8419(2) 1.13122(11) 0.66815(11) 0.0482(5) Uani 1 d . .
Cl2 Cl -1.5322(2) 1.19954(11) 0.73285(12) 0.0542(5) Uani 1 d . .
P1 P -1.6442(2) 0.97299(9) 0.58775(9) 0.0289(4) Uani 1 d . .
N1 N -1.4744(5) 0.9424(3) 0.5921(3) 0.0303(13) Uani 1 d . .
P2 P -1.4056(2) 1.03119(9) 0.63422(9) 0.0299(4) Uani 1 d . .
C1 C -1.3904(9) 0.8758(4) 0.5577(4) 0.039(2) Uani 1 d . .
H1A H -1.3070(9) 0.8693(4) 0.5872(4) 0.047 Uiso 1 calc R .
C2 C -1.3426(7) 0.9039(5) 0.4823(4) 0.044(2) Uani 1 d . .
O2 O -1.4090(6) 0.9470(4) 0.4423(3) 0.080(2) Uani 1 d . .
O3 O -1.2145(5) 0.8766(3) 0.4684(3) 0.059(2) Uani 1 d . .
C3 C -1.1583(9) 0.9026(6) 0.3989(4) 0.065(2) Uani 1 d . .
H3A H -1.0663(9) 0.8803(6) 0.3938(4) 0.097 Uiso 1 calc R .
H3B H -1.1560(9) 0.9645(6) 0.3961(4) 0.097 Uiso 1 calc R .
H3C H -1.2156(9) 0.8803(6) 0.3609(4) 0.097 Uiso 1 calc R .
C4 C -1.4594(9) 0.7878(4) 0.5551(5) 0.058(2) Uani 1 d . .
H4A H -1.4882(9) 0.7716(4) 0.6029(5) 0.086 Uiso 1 calc R .
H4B H -1.3952(9) 0.7459(4) 0.5370(5) 0.086 Uiso 1 calc R .
H4C H -1.5386(9) 0.7903(4) 0.5239(5) 0.086 Uiso 1 calc R .
C5 C -1.7005(6) 0.9895(4) 0.4953(4) 0.034(2) Uani 1 d . .
C6 C -1.7244(7) 0.9216(5) 0.4480(4) 0.048(2) Uani 1 d . .
H6A H -1.7149(7) 0.8651(5) 0.4641(4) 0.058 Uiso 1 calc R .
C7 C -1.7619(9) 0.9369(7) 0.3778(5) 0.064(3) Uani 1 d . .
H7A H -1.7785(9) 0.8905(7) 0.3471(5) 0.077 Uiso 1 calc R .
C8 C -1.7752(9) 1.0191(7) 0.3524(5) 0.070(3) Uani 1 d . .
H8A H -1.7996(9) 1.0292(7) 0.3045(5) 0.084 Uiso 1 calc R .
C9 C -1.7516(8) 1.0871(7) 0.3992(5) 0.065(2) Uani 1 d . .
H9A H -1.7615(8) 1.1433(7) 0.3823(5) 0.078 Uiso 1 calc R .
C10 C -1.7139(7) 1.0737(5) 0.4703(4) 0.046(2) Uani 1 d . .
H10A H -1.6977(7) 1.1202(5) 0.5009(4) 0.055 Uiso 1 calc R .
C11 C -1.7554(7) 0.8894(3) 0.6250(4) 0.031(2) Uani 1 d . .
C12 C -1.7134(7) 0.8410(4) 0.6838(4) 0.043(2) Uani 1 d . .
H12A H -1.6244(7) 0.8473(4) 0.7021(4) 0.051 Uiso 1 calc R .
C13 C -1.8041(9) 0.7829(5) 0.7154(5) 0.053(2) Uani 1 d . .
H13A H -1.7754(9) 0.7499(5) 0.7546(5) 0.064 Uiso 1 calc R .
C14 C -1.9342(9) 0.7740(5) 0.6896(5) 0.057(2) Uani 1 d . .
H14A H -1.9944(9) 0.7351(5) 0.7114(5) 0.068 Uiso 1 calc R .
C15 C -1.9785(8) 0.8225(5) 0.6310(5) 0.058(2) Uani 1 d . .
H15A H -2.0679(8) 0.8154(5) 0.6135(5) 0.070 Uiso 1 calc R .
C16 C -1.8929(8) 0.8800(4) 0.5990(4) 0.044(2) Uani 1 d . .
H16A H -1.9237(8) 0.9131(4) 0.5603(4) 0.053 Uiso 1 calc R .
C17 C -1.3013(6) 1.0915(4) 0.5702(3) 0.0336(15) Uani 1 d . .
C18 C -1.3616(7) 1.1564(4) 0.5305(4) 0.043(2) Uani 1 d . .
H18A H -1.4520(7) 1.1729(4) 0.5405(4) 0.051 Uiso 1 calc R .
C19 C -1.2891(10) 1.1975(5) 0.4757(5) 0.063(2) Uani 1 d . .
H19A H -1.3304(10) 1.2418(5) 0.4495(5) 0.075 Uiso 1 calc R .
C20 C -1.1589(10) 1.1729(5) 0.4606(5) 0.063(2) Uani 1 d . .
H20A H -1.1112(10) 1.1999(5) 0.4233(5) 0.075 Uiso 1 calc R .
C21 C -1.0952(9) 1.1086(5) 0.4996(5) 0.065(2) Uani 1 d . .
H21A H -1.0045(9) 1.0931(5) 0.4893(5) 0.078 Uiso 1 calc R .
C22 C -1.1656(7) 1.0677(4) 0.5535(4) 0.047(2) Uani 1 d . .
H22A H -1.1231(7) 1.0235(4) 0.5793(4) 0.057 Uiso 1 calc R .
C23 C -1.2877(7) 0.9898(4) 0.7019(4) 0.034(2) Uani 1 d . .
C24 C -1.1746(8) 1.0376(4) 0.7242(4) 0.043(2) Uani 1 d . .
H24A H -1.1587(8) 1.0919(4) 0.7046(4) 0.052 Uiso 1 calc R .
C25 C -1.0854(8) 1.0049(5) 0.7755(4) 0.049(2) Uani 1 d . .
H25A H -1.0085(8) 1.0367(5) 0.7896(4) 0.059 Uiso 1 calc R .
C26 C -1.1100(8) 0.9266(4) 0.8053(4) 0.049(2) Uani 1 d . .
H26A H -1.0506(8) 0.9054(4) 0.8406(4) 0.059 Uiso 1 calc R .
C27 C -1.2216(8) 0.8782(5) 0.7840(4) 0.043(2) Uani 1 d . .
H27A H -1.2356(8) 0.8237(5) 0.8038(4) 0.052 Uiso 1 calc R .
C28 C -1.3133(7) 0.9100(4) 0.7333(3) 0.037(2) Uani 1 d . .
H28A H -1.3912(7) 0.8784(4) 0.7205(3) 0.044 Uiso 1 calc R .

loop_
_atom_type_symbol
_atom_type_description
_atom_type_scat_dispersion_real
_atom_type_scat_dispersion_imag
_atom_type_scat_source
C C 0.0033 0.0016 'International Tables Vol C Tables 4.2.6.8 and 6.1.1.4'
H H 0.0000 0.0000 'International Tables Vol C Tables 4.2.6.8 and 6.1.1.4'
N N 0.0061 0.0033 'International Tables Vol C Tables 4.2.6.8 and 6.1.1.4'
O O 0.0106 0.0060 'International Tables Vol C Tables 4.2.6.8 and 6.1.1.4'
P P 0.1023 0.0942 'International Tables Vol C Tables 4.2.6.8 and 6.1.1.4'
Cl Cl 0.1484 0.1585 'International Tables Vol C Tables 4.2.6.8 and 6.1.1.4'
Pt Pt -1.7033 8.3905 'International Tables Vol C Tables 4.2.6.8 and 6.1.1.4'

loop_
_geom_angle_atom_site_label_1
_geom_angle_atom_site_label_2
_geom_angle_atom_site_label_3
_geom_angle
_geom_angle_site_symmetry_1
_geom_angle_site_symmetry_3
_geom_angle_publ_flag
P2 Pt1 P1 72.77(6) . . ?
P2 Pt1 Cl1 170.59(6) . . ?
P1 Pt1 Cl1 97.90(6) . . ?
P2 Pt1 Cl2 96.88(7) . . ?
P1 Pt1 Cl2 169.48(7) . . ?
Cl1 Pt1 Cl2 92.48(7) . . ?
N1 P1 C5 111.8(3) . . ?
N1 P1 C11 110.7(3) . . ?
C5 P1 C11 106.3(3) . . ?
N1 P1 Pt1 92.9(2) . . ?
C5 P1 Pt1 118.7(2) . . ?
C11 P1 Pt1 115.9(2) . . ?
N1 P1 P2 40.1(2) . . ?
C5 P1 P2 121.7(2) . . ?
C11 P1 P2 129.9(2) . . ?
Pt1 P1 P2 53.40(5) . . ?
C1 N1 P2 123.3(4) . . ?
C1 N1 P1 135.2(5) . . ?
P2 N1 P1 99.9(2) . . ?
N1 P2 C23 105.9(3) . . ?
N1 P2 C17 109.4(3) . . ?
C23 P2 C17 106.4(3) . . ?
N1 P2 Pt1 93.3(2) . . ?
C23 P2 Pt1 124.9(2) . . ?
C17 P2 Pt1 115.0(2) . . ?
N1 P2 P1 40.0(2) . . ?
C23 P2 P1 131.3(2) . . ?
C17 P2 P1 116.9(2) . . ?
Pt1 P2 P1 53.82(5) . . ?
N1 C1 C4 113.8(6) . . ?
N1 C1 C2 111.4(5) . . ?
C4 C1 C2 111.1(6) . . ?
O2 C2 O3 124.2(7) . . ?
O2 C2 C1 124.3(7) . . ?
O3 C2 C1 111.5(6) . . ?
C2 O3 C3 115.4(6) . . ?
C6 C5 C10 119.1(7) . . ?
C6 C5 P1 122.6(6) . . ?
C10 C5 P1 118.3(5) . . ?
C7 C6 C5 120.8(8) . . ?
C8 C7 C6 120.9(9) . . ?
C7 C8 C9 118.6(9) . . ?
C10 C9 C8 121.8(9) . . ?
C9 C10 C5 118.8(8) . . ?
C12 C11 C16 119.0(6) . . ?
C12 C11 P1 120.7(5) . . ?
C16 C11 P1 119.9(5) . . ?
C13 C12 C11 119.9(7) . . ?
C14 C13 C12 120.4(8) . . ?
C13 C14 C15 120.6(7) . . ?
C16 C15 C14 120.6(8) . . ?
C15 C16 C11 119.5(7) . . ?
C18 C17 C22 118.3(6) . . ?
C18 C17 P2 119.2(5) . . ?
C22 C17 P2 122.1(5) . . ?
C17 C18 C19 120.7(7) . . ?
C20 C19 C18 119.7(8) . . ?
C19 C20 C21 121.0(8) . . ?
C22 C21 C20 119.7(8) . . ?
C21 C22 C17 120.5(7) . . ?
C24 C23 C28 119.4(6) . . ?
C24 C23 P2 121.0(5) . . ?
C28 C23 P2 119.5(5) . . ?
C25 C24 C23 120.3(6) . . ?
C26 C25 C24 120.0(7) . . ?
C25 C26 C27 120.7(7) . . ?
C26 C27 C28 120.4(7) . . ?
C27 C28 C23 119.2(6) . . ?

loop_
_geom_bond_atom_site_label_1
_geom_bond_atom_site_label_2
_geom_bond_distance
_geom_bond_site_symmetry_2
_geom_bond_publ_flag
Pt1 P2 2.206(2) . ?
Pt1 P1 2.218(2) . ?
Pt1 Cl1 2.351(2) . ?
Pt1 Cl2 2.351(2) . ?
P1 N1 1.713(5) . ?
P1 C5 1.813(7) . ?
P1 C11 1.819(6) . ?
P1 P2 2.624(2) . ?
N1 C1 1.459(8) . ?
N1 P2 1.715(5) . ?
P2 C23 1.811(7) . ?
P2 C17 1.815(6) . ?
C1 C4 1.518(9) . ?
C1 C2 1.532(10) . ?
C2 O2 1.186(8) . ?
C2 O3 1.335(8) . ?
O3 C3 1.453(9) . ?
C5 C6 1.388(10) . ?
C5 C10 1.390(9) . ?
C6 C7 1.368(11) . ?
C7 C8 1.364(12) . ?
C8 C9 1.382(13) . ?
C9 C10 1.382(10) . ?
C11 C12 1.383(9) . ?
C11 C16 1.423(10) . ?
C12 C13 1.386(10) . ?
C13 C14 1.354(11) . ?
C14 C15 1.387(12) . ?
C15 C16 1.352(10) . ?
C17 C18 1.376(9) . ?
C17 C22 1.398(9) . ?
C18 C19 1.387(10) . ?
C19 C20 1.346(12) . ?
C20 C21 1.375(11) . ?
C21 C22 1.364(10) . ?
C23 C24 1.385(9) . ?
C23 C28 1.389(9) . ?
C24 C25 1.379(10) . ?
C25 C26 1.354(10) . ?
C26 C27 1.373(10) . ?
C27 C28 1.382(9) . ?

loop_
_geom_torsion_atom_site_label_1
_geom_torsion_atom_site_label_2
_geom_torsion_atom_site_label_3
_geom_torsion_atom_site_label_4
_geom_torsion
_geom_torsion_site_symmetry_1
_geom_torsion_site_symmetry_2
_geom_torsion_site_symmetry_3
_geom_torsion_site_symmetry_4
_geom_torsion_publ_flag
P2 Pt1 P1 N1 7.1(2) . . . . ?
Cl1 Pt1 P1 N1 -174.2(2) . . . . ?
Cl2 Pt1 P1 N1 -3.3(5) . . . . ?
P2 Pt1 P1 C5 -109.8(2) . . . . ?
Cl1 Pt1 P1 C5 68.9(2) . . . . ?
Cl2 Pt1 P1 C5 -120.2(4) . . . . ?
P2 Pt1 P1 C11 121.8(2) . . . . ?
Cl1 Pt1 P1 C11 -59.5(2) . . . . ?
Cl2 Pt1 P1 C11 111.4(4) . . . . ?
P2 Pt1 P1 P2 0.0 . . . . ?
Cl1 Pt1 P1 P2 178.70(7) . . . . ?
Cl2 Pt1 P1 P2 -10.4(4) . . . . ?
C5 P1 N1 C1 -51.4(7) . . . . ?
C11 P1 N1 C1 66.9(7) . . . . ?
Pt1 P1 N1 C1 -173.9(6) . . . . ?
P2 P1 N1 C1 -165.1(8) . . . . ?
C5 P1 N1 P2 113.7(3) . . . . ?
C11 P1 N1 P2 -128.0(3) . . . . ?
Pt1 P1 N1 P2 -8.8(2) . . . . ?
P2 P1 N1 P2 0.0 . . . . ?
C1 N1 P2 C23 -55.9(6) . . . . ?
P1 N1 P2 C23 136.6(3) . . . . ?
C1 N1 P2 C17 58.4(6) . . . . ?
P1 N1 P2 C17 -109.1(3) . . . . ?
C1 N1 P2 Pt1 176.4(5) . . . . ?
P1 N1 P2 Pt1 8.9(2) . . . . ?
C1 N1 P2 P1 167.5(7) . . . . ?
P1 N1 P2 P1 0.0 . . . . ?
P1 Pt1 P2 N1 -7.1(2) . . . . ?
Cl1 Pt1 P2 N1 -15.0(4) . . . . ?
Cl2 Pt1 P2 N1 171.0(2) . . . . ?
P1 Pt1 P2 C23 -119.1(3) . . . . ?
Cl1 Pt1 P2 C23 -127.0(4) . . . . ?
Cl2 Pt1 P2 C23 59.0(3) . . . . ?
P1 Pt1 P2 C17 106.1(2) . . . . ?
Cl1 Pt1 P2 C17 98.2(4) . . . . ?
Cl2 Pt1 P2 C17 -75.8(2) . . . . ?
P1 Pt1 P2 P1 0.0 . . . . ?
Cl1 Pt1 P2 P1 -7.9(4) . . . . ?
Cl2 Pt1 P2 P1 178.10(7) . . . . ?
N1 P1 P2 N1 0.000(1) . . . . ?
C5 P1 P2 N1 -86.9(4) . . . . ?
C11 P1 P2 N1 73.9(4) . . . . ?
Pt1 P1 P2 N1 169.0(3) . . . . ?
N1 P1 P2 C23 -61.5(4) . . . . ?
C5 P1 P2 C23 -148.4(4) . . . . ?
C11 P1 P2 C23 12.4(4) . . . . ?
Pt1 P1 P2 C23 107.5(3) . . . . ?
N1 P1 P2 C17 88.6(4) . . . . ?
C5 P1 P2 C17 1.7(4) . . . . ?
C11 P1 P2 C17 162.4(3) . . . . ?
Pt1 P1 P2 C17 -102.4(2) . . . . ?
N1 P1 P2 Pt1 -169.0(3) . . . . ?
C5 P1 P2 Pt1 104.1(3) . . . . ?
C11 P1 P2 Pt1 -95.1(3) . . . . ?
Pt1 P1 P2 Pt1 0.0 . . . . ?
P2 N1 C1 C4 153.3(5) . . . . ?
P1 N1 C1 C4 -44.3(9) . . . . ?
P2 N1 C1 C2 -80.2(7) . . . . ?
P1 N1 C1 C2 82.1(7) . . . . ?
N1 C1 C2 O2 -34.6(10) . . . . ?
C4 C1 C2 O2 93.3(9) . . . . ?
N1 C1 C2 O3 142.9(6) . . . . ?
C4 C1 C2 O3 -89.1(8) . . . . ?
O2 C2 O3 C3 -0.5(11) . . . . ?
C1 C2 O3 C3 -178.1(6) . . . . ?
N1 P1 C5 C6 73.7(6) . . . . ?
C11 P1 C5 C6 -47.2(6) . . . . ?
Pt1 P1 C5 C6 -179.9(5) . . . . ?
P2 P1 C5 C6 117.5(5) . . . . ?
N1 P1 C5 C10 -103.3(6) . . . . ?
C11 P1 C5 C10 135.8(5) . . . . ?
Pt1 P1 C5 C10 3.0(6) . . . . ?
P2 P1 C5 C10 -59.5(6) . . . . ?
C10 C5 C6 C7 -0.6(11) . . . . ?
P1 C5 C6 C7 -177.6(6) . . . . ?
C5 C6 C7 C8 0.7(13) . . . . ?
C6 C7 C8 C9 -0.8(14) . . . . ?
C7 C8 C9 C10 0.7(14) . . . . ?
C8 C9 C10 C5 -0.5(12) . . . . ?
C6 C5 C10 C9 0.5(11) . . . . ?
P1 C5 C10 C9 177.6(5) . . . . ?
N1 P1 C11 C12 36.1(6) . . . . ?
C5 P1 C11 C12 157.7(5) . . . . ?
Pt1 P1 C11 C12 -68.0(5) . . . . ?
P2 P1 C11 C12 -5.3(7) . . . . ?
N1 P1 C11 C16 -151.0(5) . . . . ?
C5 P1 C11 C16 -29.4(6) . . . . ?
Pt1 P1 C11 C16 104.9(5) . . . . ?
P2 P1 C11 C16 167.6(4) . . . . ?
C16 C11 C12 C13 1.4(10) . . . . ?
P1 C11 C12 C13 174.3(6) . . . . ?
C11 C12 C13 C14 -0.7(12) . . . . ?
C12 C13 C14 C15 0.3(13) . . . . ?
C13 C14 C15 C16 -0.6(12) . . . . ?
C14 C15 C16 C11 1.2(11) . . . . ?
C12 C11 C16 C15 -1.6(10) . . . . ?
P1 C11 C16 C15 -174.6(6) . . . . ?
N1 P2 C17 C18 91.2(6) . . . . ?
C23 P2 C17 C18 -154.8(5) . . . . ?
Pt1 P2 C17 C18 -12.2(6) . . . . ?
P1 P2 C17 C18 48.2(6) . . . . ?
N1 P2 C17 C22 -81.0(6) . . . . ?
C23 P2 C17 C22 33.0(6) . . . . ?
Pt1 P2 C17 C22 175.6(5) . . . . ?
P1 P2 C17 C22 -124.0(5) . . . . ?
C22 C17 C18 C19 -0.5(10) . . . . ?
P2 C17 C18 C19 -173.0(6) . . . . ?
C17 C18 C19 C20 0.8(12) . . . . ?
C18 C19 C20 C21 -1.2(13) . . . . ?
C19 C20 C21 C22 1.3(13) . . . . ?
C20 C21 C22 C17 -1.1(12) . . . . ?
C18 C17 C22 C21 0.7(11) . . . . ?
P2 C17 C22 C21 172.9(6) . . . . ?
N1 P2 C23 C24 152.3(6) . . . . ?
C17 P2 C23 C24 35.9(7) . . . . ?
Pt1 P2 C23 C24 -101.9(6) . . . . ?
P1 P2 C23 C24 -171.7(5) . . . . ?
N1 P2 C23 C28 -29.6(6) . . . . ?
C17 P2 C23 C28 -146.0(5) . . . . ?
Pt1 P2 C23 C28 76.1(6) . . . . ?
P1 P2 C23 C28 6.4(7) . . . . ?
C28 C23 C24 C25 2.3(11) . . . . ?
P2 C23 C24 C25 -179.7(6) . . . . ?
C23 C24 C25 C26 -1.4(11) . . . . ?
C24 C25 C26 C27 1.3(12) . . . . ?
C25 C26 C27 C28 -2.1(12) . . . . ?
C26 C27 C28 C23 2.9(11) . . . . ?
C24 C23 C28 C27 -3.0(10) . . . . ?
P2 C23 C28 C27 178.9(5) . . . . ?
